data_2233223
loop_
_publ_author_name
'Wang, Qing'
'Fu, Zhong-Ye'
'Yu, Liang-Min'

_publ_section_title
;
 {<i>N</i>-[1-(1<i>H</i>-Benzimidazol-2-yl)ethylidene-\k<i>N</i>^3^]-3-(1<i>H</i>-imidazol-1-yl)propan-1-amine-\k<i>N</i>}dibromidomercury(II)
;
_journal_coeditor_code KP2360
_journal_issue 1
_journal_name_full 'Acta Crystallographica Section E'
_journal_page_first m44
_journal_paper_doi 10.1107/S1600536811051166
_journal_volume 68
_journal_year 2012
_chemical_formula_iupac '[Hg Br2 (C15 H17 N5)]'
_chemical_formula_moiety 'C15 H17 Br2 Hg N5'
_chemical_formula_sum 'C15 H17 Br2 Hg N5'
_chemical_formula_weight 627.75
_chemical_name_systematic
;
{<i>N</i>-[1-(1<i>H</i>-Benzimidazol-2-yl)ethylidene-\k<i>N</i>^3^]-
3-(1<i>H</i>-imidazol-1-yl)propan-1-amine-\k<i>N</i>}dibromidomercury(II)
;
_space_group_IT_number 14
_symmetry_cell_setting monoclinic
_symmetry_space_group_name_Hall '-P 2ybc'
_symmetry_space_group_name_H-M 'P 1 21/c 1'
_atom_sites_solution_hydrogens geom
_atom_sites_solution_primary direct
_atom_sites_solution_secondary difmap
_audit_creation_method SHELXL-97
_cell_angle_alpha 90.00
_cell_angle_beta 100.844(3)
_cell_angle_gamma 90.00
_cell_formula_units_Z 4
_cell_length_a 10.3054(4)
_cell_length_b 10.6680(4)
_cell_length_c 16.6030(5)
_cell_measurement_temperature 298(2)
_cell_measurement_theta_max 27
_cell_measurement_theta_min 2.77
_cell_volume 1792.71(11)
_computing_cell_refinement 'SAINT (Bruker, 2004)'
_computing_data_collection 'APEX2 (Bruker, 2004)'
_computing_data_reduction 'SAINT (Bruker, 2004)'
_computing_molecular_graphics 'XP in SHELXTL (Sheldrick, 2008)'
_computing_publication_material 'SHELXL97 (Sheldrick, 2008)'
_computing_structure_refinement 'SHELXL97 (Sheldrick, 2008)'
_computing_structure_solution 'SHELXS97 (Sheldrick, 2008)'
_diffrn_ambient_temperature 298(2)
_diffrn_measured_fraction_theta_full 0.995
_diffrn_measured_fraction_theta_max 0.995
_diffrn_measurement_device_type 'Bruker SMART APEXII CCD area-detector'
_diffrn_measurement_method 'phi and omega scans'
_diffrn_radiation_monochromator graphite
_diffrn_radiation_source 'fine-focus sealed tube'
_diffrn_radiation_type MoK\a
_diffrn_radiation_wavelength 0.71073
_diffrn_reflns_av_R_equivalents 0.0467
_diffrn_reflns_av_sigmaI/netI 0.1046
_diffrn_reflns_limit_h_max 13
_diffrn_reflns_limit_h_min -13
_diffrn_reflns_limit_k_max 12
_diffrn_reflns_limit_k_min -13
_diffrn_reflns_limit_l_max 20
_diffrn_reflns_limit_l_min -21
_diffrn_reflns_number 9489
_diffrn_reflns_theta_full 27.00
_diffrn_reflns_theta_max 27.00
_diffrn_reflns_theta_min 2.77
_diffrn_standards_number 0
_exptl_absorpt_coefficient_mu 13.049
_exptl_absorpt_correction_T_max 0.1113
_exptl_absorpt_correction_T_min 0.0858
_exptl_absorpt_correction_type multi-scan
_exptl_absorpt_process_details '(SADABS; Sheldrick, 1996)'
_exptl_crystal_colour colourless
_exptl_crystal_density_diffrn 2.326
_exptl_crystal_density_method 'not measured'
_exptl_crystal_description block
_exptl_crystal_F_000 1168
_exptl_crystal_size_max 0.37
_exptl_crystal_size_mid 0.33
_exptl_crystal_size_min 0.30
_refine_diff_density_max 1.449
_refine_diff_density_min -0.956
_refine_ls_extinction_method none
_refine_ls_goodness_of_fit_ref 0.930
_refine_ls_hydrogen_treatment constr
_refine_ls_matrix_type full
_refine_ls_number_parameters 208
_refine_ls_number_reflns 3891
_refine_ls_number_restraints 0
_refine_ls_restrained_S_all 0.930
_refine_ls_R_factor_all 0.0614
_refine_ls_R_factor_gt 0.0312
_refine_ls_shift/su_max 0.003
_refine_ls_shift/su_mean 0.000
_refine_ls_structure_factor_coef Fsqd
_refine_ls_weighting_details 'calc w=1/[\s^2^(Fo^2^)+(0.0000P)^2^+0.0000P] where P=(Fo^2^+2Fc^2^)/3'
_refine_ls_weighting_scheme calc
_refine_ls_wR_factor_gt 0.0393
_refine_ls_wR_factor_ref 0.0410
_reflns_number_gt 2302
_reflns_number_total 3891
_reflns_threshold_expression I>2sigma(I)
_cod_data_source_file kp2360.cif
_cod_data_source_block I
_cod_original_sg_symbol_H-M 'P 21/c'
_cod_database_code 2233223
_cod_database_fobs_code 2233223

loop_
_symmetry_equiv_pos_as_xyz
'x, y, z'
'-x, y+1/2, -z+1/2'
'-x, -y, -z'
'x, -y-1/2, z-1/2'

loop_
_atom_site_type_symbol
_atom_site_label
_atom_site_fract_x
_atom_site_fract_y
_atom_site_fract_z
_atom_site_U_iso_or_equiv
_atom_site_adp_type
_atom_site_calc_flag
_atom_site_refinement_flags
_atom_site_occupancy
_atom_site_symmetry_multiplicity
Hg Hg1 0.28943(2) 1.69192(2) 1.065782(13) 0.02437(7) Uani d . 1 1
Br Br2 0.09981(6) 1.80104(7) 1.10987(3) 0.03381(17) Uani d . 1 1
Br Br1 0.34657(6) 1.46862(6) 1.11412(3) 0.03254(18) Uani d . 1 1
N N3 0.2664(4) 1.6902(5) 0.9191(2) 0.0196(11) Uani d . 1 1
N N1 0.4643(4) 1.7966(4) 1.0326(2) 0.0153(11) Uani d . 1 1
C C7 0.4677(5) 1.7955(6) 0.9526(3) 0.0220(14) Uani d . 1 1
C C1 0.5760(5) 1.8564(5) 1.0723(3) 0.0164(14) Uani d . 1 1
C C6 0.6472(6) 1.8935(5) 1.0109(3) 0.0179(14) Uani d . 1 1
C C9 0.3613(6) 1.7408(5) 0.8910(3) 0.0176(14) Uani d . 1 1
C C10 0.1465(5) 1.6394(5) 0.8673(3) 0.0242(16) Uani d . 1 1
H H10A 0.1617 1.6287 0.8118 0.029 Uiso calc R 1 1
H H10B 0.0746 1.6986 0.8656 0.029 Uiso calc R 1 1
N N4 0.2183(5) 1.3873(4) 0.8074(3) 0.0210(12) Uani d . 1 1
N N2 0.5751(4) 1.8553(4) 0.9374(3) 0.0204(12) Uani d . 1 1
H H2B 0.5949 1.8674 0.8900 0.025 Uiso calc R 1 1
N N5 0.3055(5) 1.3730(4) 0.6951(3) 0.0264(13) Uani d . 1 1
C C2 0.6247(6) 1.8854(5) 1.1536(3) 0.0242(16) Uani d . 1 1
H H2A 0.5776 1.8646 1.1943 0.029 Uiso calc R 1 1
C C5 0.7670(6) 1.9576(6) 1.0293(3) 0.0259(16) Uani d . 1 1
H H5A 0.8123 1.9828 0.9886 0.031 Uiso calc R 1 1
C C8 0.3749(5) 1.7525(5) 0.8032(3) 0.0225(15) Uani d . 1 1
H H8A 0.3003 1.7140 0.7687 0.034 Uiso calc R 1 1
H H8B 0.4545 1.7114 0.7953 0.034 Uiso calc R 1 1
H H8C 0.3788 1.8395 0.7891 0.034 Uiso calc R 1 1
C C4 0.8144(6) 1.9815(5) 1.1109(4) 0.0318(18) Uani d . 1 1
H H4A 0.8950 2.0223 1.1260 0.038 Uiso calc R 1 1
C C15 0.3258(6) 1.4068(5) 0.7735(3) 0.0252(16) Uani d . 1 1
H H15A 0.4049 1.4400 0.8017 0.030 Uiso calc R 1 1
C C14 0.1767(6) 1.3299(5) 0.6795(3) 0.0250(16) Uani d . 1 1
H H14A 0.1328 1.2997 0.6292 0.030 Uiso calc R 1 1
C C3 0.7431(6) 1.9453(6) 1.1726(3) 0.0295(17) Uani d . 1 1
H H3A 0.7782 1.9630 1.2272 0.035 Uiso calc R 1 1
C C13 0.1234(6) 1.3376(5) 0.7478(3) 0.0272(17) Uani d . 1 1
H H13A 0.0386 1.3138 0.7531 0.033 Uiso calc R 1 1
C C11 0.1081(5) 1.5158(5) 0.8992(3) 0.0198(14) Uani d . 1 1
H H11A 0.0221 1.4915 0.8686 0.024 Uiso calc R 1 1
H H11B 0.1007 1.5253 0.9562 0.024 Uiso calc R 1 1
C C12 0.2065(6) 1.4126(5) 0.8924(3) 0.0268(16) Uani d . 1 1
H H12A 0.2923 1.4364 0.9234 0.032 Uiso calc R 1 1
H H12B 0.1791 1.3366 0.9165 0.032 Uiso calc R 1 1

loop_
_atom_site_aniso_label
_atom_site_aniso_U_11
_atom_site_aniso_U_22
_atom_site_aniso_U_33
_atom_site_aniso_U_12
_atom_site_aniso_U_13
_atom_site_aniso_U_23
Hg1 0.02425(14) 0.03019(14) 0.01982(12) 0.00036(16) 0.00710(9) 0.00116(13)
Br2 0.0283(4) 0.0368(4) 0.0408(4) 0.0044(4) 0.0179(3) 0.0032(4)
Br1 0.0381(5) 0.0283(4) 0.0284(4) 0.0013(3) -0.0008(3) 0.0050(3)
N3 0.026(3) 0.020(3) 0.014(2) 0.001(3) 0.006(2) -0.002(2)
N1 0.019(3) 0.015(3) 0.014(2) 0.003(3) 0.008(2) 0.000(2)
C7 0.021(4) 0.028(4) 0.017(3) 0.004(3) 0.002(3) 0.004(3)
C1 0.013(4) 0.011(3) 0.023(3) 0.003(3) -0.003(3) 0.006(3)
C6 0.016(4) 0.013(4) 0.025(4) 0.000(3) 0.005(3) 0.001(3)
C9 0.018(4) 0.016(3) 0.018(3) 0.014(3) 0.002(3) 0.002(3)
C10 0.026(4) 0.035(4) 0.011(3) 0.008(3) 0.001(3) 0.003(3)
N4 0.016(3) 0.026(3) 0.022(3) -0.005(3) 0.008(2) 0.000(2)
N2 0.016(3) 0.027(3) 0.021(3) 0.001(2) 0.012(2) 0.004(2)
N5 0.029(4) 0.030(3) 0.021(3) -0.003(3) 0.008(3) -0.001(2)
C2 0.027(4) 0.026(4) 0.021(4) 0.004(3) 0.006(3) -0.005(3)
C5 0.028(4) 0.029(4) 0.022(3) 0.010(3) 0.010(3) 0.004(3)
C8 0.024(4) 0.027(4) 0.017(3) 0.000(3) 0.004(3) -0.003(3)
C4 0.020(4) 0.017(4) 0.055(5) -0.004(3) -0.002(4) 0.006(3)
C15 0.016(4) 0.028(4) 0.027(4) -0.002(3) -0.006(3) -0.004(3)
C14 0.025(4) 0.033(4) 0.016(3) -0.008(3) 0.001(3) -0.009(3)
C3 0.039(5) 0.027(4) 0.021(4) 0.009(4) 0.002(3) 0.000(3)
C13 0.018(4) 0.041(5) 0.023(3) -0.003(3) 0.003(3) -0.005(3)
C11 0.017(4) 0.023(4) 0.022(3) -0.003(3) 0.009(3) -0.007(3)
C12 0.034(4) 0.032(4) 0.014(3) -0.007(3) 0.004(3) -0.004(3)

loop_
_atom_type_symbol
_atom_type_description
_atom_type_scat_dispersion_real
_atom_type_scat_dispersion_imag
_atom_type_scat_source
C C 0.0033 0.0016 'International Tables Vol C Tables 4.2.6.8 and 6.1.1.4'
H H 0.0000 0.0000 'International Tables Vol C Tables 4.2.6.8 and 6.1.1.4'
N N 0.0061 0.0033 'International Tables Vol C Tables 4.2.6.8 and 6.1.1.4'
Br Br -0.2901 2.4595 'International Tables Vol C Tables 4.2.6.8 and 6.1.1.4'
Hg Hg -2.3894 9.2266 'International Tables Vol C Tables 4.2.6.8 and 6.1.1.4'

loop_
_geom_angle_atom_site_label_1
_geom_angle_atom_site_label_2
_geom_angle_atom_site_label_3
_geom_angle
N1 Hg1 N3 71.94(15)
N1 Hg1 Br2 122.76(11)
N3 Hg1 Br2 111.53(11)
N1 Hg1 Br1 112.88(11)
N3 Hg1 Br1 106.56(12)
Br2 Hg1 Br1 119.37(2)
C9 N3 C10 124.0(5)
C9 N3 Hg1 115.4(4)
C10 N3 Hg1 120.5(3)
C7 N1 C1 107.8(5)
C7 N1 Hg1 114.0(4)
C1 N1 Hg1 138.0(3)
N1 C7 N2 111.1(5)
N1 C7 C9 122.6(5)
N2 C7 C9 126.2(5)
N1 C1 C2 133.6(5)
N1 C1 C6 106.6(5)
C2 C1 C6 119.8(5)
N2 C6 C5 130.8(5)
N2 C6 C1 106.9(5)
C5 C6 C1 122.4(5)
N3 C9 C7 115.8(5)
N3 C9 C8 127.4(5)
C7 C9 C8 116.8(5)
N3 C10 C11 111.5(4)
N3 C10 H10A 109.3
C11 C10 H10A 109.3
N3 C10 H10B 109.3
C11 C10 H10B 109.3
H10A C10 H10B 108.0
C15 N4 C13 107.0(5)
C15 N4 C12 126.6(5)
C13 N4 C12 126.4(5)
C7 N2 C6 107.7(4)
C7 N2 H2B 126.2
C6 N2 H2B 126.2
C15 N5 C14 104.0(5)
C3 C2 C1 118.4(5)
C3 C2 H2A 120.8
C1 C2 H2A 120.8
C4 C5 C6 116.3(5)
C4 C5 H5A 121.8
C6 C5 H5A 121.8
C9 C8 H8A 109.5
C9 C8 H8B 109.5
H8A C8 H8B 109.5
C9 C8 H8C 109.5
H8A C8 H8C 109.5
H8B C8 H8C 109.5
C5 C4 C3 121.6(6)
C5 C4 H4A 119.2
C3 C4 H4A 119.2
N5 C15 N4 112.1(5)
N5 C15 H15A 124.0
N4 C15 H15A 124.0
C13 C14 N5 110.5(5)
C13 C14 H14A 124.8
N5 C14 H14A 124.8
C2 C3 C4 121.5(5)
C2 C3 H3A 119.2
C4 C3 H3A 119.2
C14 C13 N4 106.5(5)
C14 C13 H13A 126.8
N4 C13 H13A 126.8
C10 C11 C12 112.8(4)
C10 C11 H11A 109.0
C12 C11 H11A 109.0
C10 C11 H11B 109.0
C12 C11 H11B 109.0
H11A C11 H11B 107.8
N4 C12 C11 112.6(4)
N4 C12 H12A 109.1
C11 C12 H12A 109.1
N4 C12 H12B 109.1
C11 C12 H12B 109.1
H12A C12 H12B 107.8

loop_
_geom_bond_atom_site_label_1
_geom_bond_atom_site_label_2
_geom_bond_distance
_geom_bond_publ_flag
Hg1 N1 2.274(4) yes
Hg1 N3 2.403(4) yes
Hg1 Br2 2.4996(7) yes
Hg1 Br1 2.5472(7) yes
N3 C9 1.280(6) ?
N3 C10 1.469(6) ?
N1 C7 1.335(5) ?
N1 C1 1.372(6) ?
C7 N2 1.342(6) ?
C7 C9 1.472(7) ?
C1 C2 1.384(6) ?
C1 C6 1.420(7) ?
C6 N2 1.366(6) ?
C6 C5 1.393(7) ?
C9 C8 1.497(6) ?
C10 C11 1.502(7) ?
C10 H10A 0.9700 ?
C10 H10B 0.9700 ?
N4 C15 1.350(6) ?
N4 C13 1.360(6) ?
N4 C12 1.465(6) ?
N2 H2B 0.8600 ?
N5 C15 1.329(6) ?
N5 C14 1.382(6) ?
C2 C3 1.361(7) ?
C2 H2A 0.9300 ?
C5 C4 1.374(7) ?
C5 H5A 0.9300 ?
C8 H8A 0.9600 ?
C8 H8B 0.9600 ?
C8 H8C 0.9600 ?
C4 C3 1.422(7) ?
C4 H4A 0.9300 ?
C15 H15A 0.9300 ?
C14 C13 1.352(6) ?
C14 H14A 0.9300 ?
C3 H3A 0.9300 ?
C13 H13A 0.9300 ?
C11 C12 1.514(7) ?
C11 H11A 0.9700 ?
C11 H11B 0.9700 ?
C12 H12A 0.9700 ?
C12 H12B 0.9700 ?

loop_
_geom_hbond_atom_site_label_D
_geom_hbond_atom_site_label_H
_geom_hbond_atom_site_label_A
_geom_hbond_site_symmetry_A
_geom_hbond_distance_DH
_geom_hbond_distance_HA
_geom_hbond_distance_DA
_geom_hbond_angle_DHA
N2 H2B N5 2_656 0.86 1.90 2.722(7) 160
C15 H15A Br1 3_687 0.93 2.85 3.778(6) 177.2

loop_
_geom_torsion_atom_site_label_1
_geom_torsion_atom_site_label_2
_geom_torsion_atom_site_label_3
_geom_torsion_atom_site_label_4
_geom_torsion
N1 Hg1 N3 C9 3.1(4)
Br2 Hg1 N3 C9 122.0(4)
Br1 Hg1 N3 C9 -106.1(4)
N1 Hg1 N3 C10 -173.8(4)
Br2 Hg1 N3 C10 -54.9(4)
Br1 Hg1 N3 C10 77.0(4)
N3 Hg1 N1 C7 -4.0(4)
Br2 Hg1 N1 C7 -108.5(4)
Br1 Hg1 N1 C7 96.8(4)
N3 Hg1 N1 C1 -178.7(6)
Br2 Hg1 N1 C1 76.9(5)
Br1 Hg1 N1 C1 -77.9(5)
C1 N1 C7 N2 -1.8(6)
Hg1 N1 C7 N2 -178.1(4)
C1 N1 C7 C9 -178.7(5)
Hg1 N1 C7 C9 5.1(7)
C7 N1 C1 C2 179.6(6)
Hg1 N1 C1 C2 -5.5(10)
C7 N1 C1 C6 0.8(6)
Hg1 N1 C1 C6 175.7(4)
N1 C1 C6 N2 0.4(6)
C2 C1 C6 N2 -178.6(5)
N1 C1 C6 C5 179.9(5)
C2 C1 C6 C5 0.9(8)
C10 N3 C9 C7 175.0(5)
Hg1 N3 C9 C7 -1.7(6)
C10 N3 C9 C8 -3.8(9)
Hg1 N3 C9 C8 179.4(4)
N1 C7 C9 N3 -2.2(8)
N2 C7 C9 N3 -178.6(5)
N1 C7 C9 C8 176.8(5)
N2 C7 C9 C8 0.4(8)
C9 N3 C10 C11 137.0(5)
Hg1 N3 C10 C11 -46.3(5)
N1 C7 N2 C6 2.1(6)
C9 C7 N2 C6 178.8(5)
C5 C6 N2 C7 179.1(6)
C1 C6 N2 C7 -1.4(6)
N1 C1 C2 C3 178.9(6)
C6 C1 C2 C3 -2.4(8)
N2 C6 C5 C4 -179.6(5)
C1 C6 C5 C4 1.0(8)
C6 C5 C4 C3 -1.5(8)
C14 N5 C15 N4 0.1(6)
C13 N4 C15 N5 0.3(7)
C12 N4 C15 N5 179.3(5)
C15 N5 C14 C13 -0.4(6)
C1 C2 C3 C4 2.0(9)
C5 C4 C3 C2 0.0(9)
N5 C14 C13 N4 0.6(6)
C15 N4 C13 C14 -0.5(6)
C12 N4 C13 C14 -179.6(5)
N3 C10 C11 C12 -67.2(6)
C15 N4 C12 C11 114.2(6)
C13 N4 C12 C11 -67.0(7)
C10 C11 C12 N4 -61.9(6)
